data_4344291
loop_
_publ_author_name
'Foust, A.S.'
'Janickis, V.'

_publ_section_title
;
 The Selenotrithionate Dianion: Crystal and Molecular Structure of K2 Se
 S2 O6
;
_journal_name_full 'Inorganic Chemistry'
_journal_page_first 1063
_journal_page_last 1064
_journal_volume 19
_journal_year 1980
_chemical_formula_sum 'K2 O6 S2 Se'
_chemical_name_systematic 'K2 Se S2 O6'
_space_group_IT_number 14
_symmetry_space_group_name_Hall '-P 2ybc'
_symmetry_space_group_name_H-M 'P 1 21/c 1'
_cell_angle_alpha 90
_cell_angle_beta 110.418
_cell_angle_gamma 90
_cell_formula_units_Z 4
_cell_length_a 9.5032
_cell_length_b 5.9375
_cell_length_c 15.3132
_cell_volume 809.765
_citation_journal_id_ASTM INOCAJ
_cod_data_source_file Foust_INOCAJ_1980_608.cif
_cod_data_source_block K2O6S2Se1
_cod_original_cell_volume 809.7649
_cod_original_formula_sum 'K2 O6 S2 Se1'
_cod_database_code 4344291

loop_
_symmetry_equiv_pos_as_xyz
x,y,z
-x,y+1/2,-z+1/2
-x,-y,-z
x,-y-1/2,z-1/2

loop_
_atom_site_label
_atom_site_type_symbol
_atom_site_fract_x
_atom_site_fract_y
_atom_site_fract_z
_atom_site_occupancy
_atom_site_U_iso_or_equiv
O4 O-2 0.73423 0.4558 0.313 1 0.0
O2 O-2 0.66425 0.1642 0.01018 1 0.0
S2 S+6 0.80887 0.23982 0.32647 1 0.0
O5 O-2 0.70942 0.0579 0.3297 1 0.0
O6 O-2 0.95016 0.2345 0.40221 1 0.0
O1 O-2 0.53971 0.2315 0.12288 1 0.0
K1 K+1 0.22067 0.2352 0.03267 1 0.0
O3 O-2 0.67639 0.5301 0.08192 1 0.0
Se1 Se-2 0.87403 0.16812 0.2009 1 0.0
S1 S+6 0.66132 0.29083 0.09046 1 0.0
K2 K+1 0.44688 0.27813 0.31912 1 0.0
